data_7700732
loop_
_publ_author_name
'Yao, Changguang'
'Zhang, Tonghuan'
'Zhou, Chunhui'
'Huang, Kuo-Wei'

_publ_section_title
;
 Interrogating the steric outcome during H<sub>2</sub> heterolysis:
 in-plane steric effects in the regioselective protonation of the
 PN<sup>3</sup>P-pincer ligand.
;
_journal_issue 34
_journal_name_full 'Dalton transactions (Cambridge, England : 2003)'
_journal_page_first 12817
_journal_page_last 12821
_journal_paper_doi 10.1039/c9dt03003d
_journal_volume 48
_journal_year 2019
_chemical_formula_moiety 'C24 H48 N3 Ni P2, C F3 O3 S, C6 H6'
_chemical_formula_sum 'C31 H54 F3 N3 Ni O3 P2 S'
_chemical_formula_weight 726.48
_space_group_crystal_system triclinic
_space_group_IT_number 2
_space_group_name_Hall '-P 1'
_space_group_name_H-M_alt 'P -1'
_symmetry_space_group_name_Hall '-P 1'
_symmetry_space_group_name_H-M 'P -1'
_atom_sites_solution_hydrogens mixed
_atom_sites_solution_primary iterative
_audit_creation_date 2019-03-14
_audit_creation_method
;
Olex2 1.2
(compiled 2018.05.29 svn.r3508 for OlexSys, GUI svn.r5506)
;
_audit_update_record
;
2019-04-14 deposited with the CCDC.    2019-08-05 downloaded from the CCDC.
;
_cell_angle_alpha 85.827(7)
_cell_angle_beta 77.363(5)
_cell_angle_gamma 83.125(5)
_cell_formula_units_Z 2
_cell_length_a 8.1326(9)
_cell_length_b 13.9489(16)
_cell_length_c 16.976(2)
_cell_measurement_reflns_used 9893
_cell_measurement_temperature 293(2)
_cell_measurement_theta_max 31.08
_cell_measurement_theta_min 2.62
_cell_volume 1863.5(4)
_computing_molecular_graphics 'Olex2 (Dolomanov et al., 2009)'
_computing_publication_material 'Olex2 (Dolomanov et al., 2009)'
_computing_structure_refinement 'ShelXL (Sheldrick, 2015)'
_computing_structure_solution 'olex2.solve (Bourhis et al., 2015)'
_diffrn_ambient_temperature 293(2)
_diffrn_measured_fraction_theta_full 0.985
_diffrn_measured_fraction_theta_max 0.989
_diffrn_measurement_device_type 'Bruker APEX-II CCD'
_diffrn_measurement_method '\f and \w scans'
_diffrn_radiation_type MoK\a
_diffrn_radiation_wavelength 0.71073
_diffrn_reflns_av_R_equivalents 0.0285
_diffrn_reflns_av_unetI/netI 0.0207
_diffrn_reflns_Laue_measured_fraction_full 0.985
_diffrn_reflns_Laue_measured_fraction_max 0.989
_diffrn_reflns_limit_h_max 11
_diffrn_reflns_limit_h_min -11
_diffrn_reflns_limit_k_max 20
_diffrn_reflns_limit_k_min -20
_diffrn_reflns_limit_l_max 24
_diffrn_reflns_limit_l_min -24
_diffrn_reflns_number 60392
_diffrn_reflns_point_group_measured_fraction_full 0.985
_diffrn_reflns_point_group_measured_fraction_max 0.989
_diffrn_reflns_theta_full 25.242
_diffrn_reflns_theta_max 31.040
_diffrn_reflns_theta_min 2.614
_diffrn_standards_number 0
_exptl_absorpt_coefficient_mu 0.711
_exptl_absorpt_correction_type none
_exptl_crystal_colour yellow
_exptl_crystal_density_diffrn 1.295
_exptl_crystal_description block
_exptl_crystal_F_000 772
_exptl_crystal_size_max 0.2
_exptl_crystal_size_mid 0.18
_exptl_crystal_size_min 0.15
_refine_diff_density_max 1.196
_refine_diff_density_min -0.696
_refine_diff_density_rms 0.063
_refine_ls_extinction_method none
_refine_ls_goodness_of_fit_ref 1.052
_refine_ls_hydrogen_treatment mixed
_refine_ls_matrix_type full
_refine_ls_number_parameters 420
_refine_ls_number_reflns 11793
_refine_ls_number_restraints 0
_refine_ls_restrained_S_all 1.052
_refine_ls_R_factor_all 0.0470
_refine_ls_R_factor_gt 0.0397
_refine_ls_shift/su_max 0.001
_refine_ls_shift/su_mean 0.000
_refine_ls_structure_factor_coef Fsqd
_refine_ls_weighting_details 'w=1/[\s^2^(Fo^2^)+(0.0476P)^2^+1.4652P] where P=(Fo^2^+2Fc^2^)/3'
_refine_ls_weighting_scheme calc
_refine_ls_wR_factor_gt 0.1027
_refine_ls_wR_factor_ref 0.1096
_reflns_Friedel_coverage 0.000
_reflns_number_gt 10378
_reflns_number_total 11793
_reflns_threshold_expression 'I > 2\s(I)'
_cod_data_source_file c9dt03003d2.cif
_cod_data_source_block ycg-123_a
_cod_depositor_comments 'Adding full bibliography for 7700730--7700736.cif.'
_cod_database_code 7700732
_shelx_shelxl_version_number 2016/6
_shelx_space_group_comment
;
The symmetry employed for this shelxl refinement is uniquely defined
by the following loop, which should always be used as a source of
symmetry information in preference to the above space-group names.
They are only intended as comments.
;
_shelx_estimated_absorpt_t_max 0.901
_shelx_estimated_absorpt_t_min 0.871
_olex2_refinement_description
;
1. Fixed Uiso
 At 1.2 times of:
  All C(H) groups
 At 1.5 times of:
  All C(H,H,H) groups
2.a Aromatic/amide H refined with riding coordinates:
 C3(H3), C26(H26), C27(H27), C28(H28), C29(H29), C30(H30), C31(H31)
2.b Idealised Me refined as rotating group:
 C6(H6A,H6B,H6C), C7(H7A,H7B,H7C), C8(H8A,H8B,H8C), C10(H10A,H10B,H10C),
 C11(H11A,H11B,H11C), C12(H12A,H12B,H12C), C14(H14A,H14B,H14C), C15(H15A,H15B,
 H15C), C16(H16A,H16B,H16C), C18(H18A,H18B,H18C), C19(H19A,H19B,H19C), C20(H20A,
 H20B,H20C), C22(H22A,H22B,H22C), C23(H23A,H23B,H23C), C24(H24A,H24B,H24C)
;
_olex2_submission_special_instructions 'No special instructions were received'

loop_
_space_group_symop_operation_xyz
'x, y, z'
'-x, -y, -z'

loop_
_atom_site_label
_atom_site_type_symbol
_atom_site_fract_x
_atom_site_fract_y
_atom_site_fract_z
_atom_site_U_iso_or_equiv
_atom_site_adp_type
_atom_site_occupancy
_atom_site_site_symmetry_order
_atom_site_calc_flag
_atom_site_refinement_flags_posn
C1 C 0.31369(16) 0.36709(9) 0.67466(8) 0.0175(2) Uani 1 1 d .
C2 C 0.20421(17) 0.45575(9) 0.65225(8) 0.0180(2) Uani 1 1 d .
C3 C 0.14653(17) 0.52065(10) 0.72177(8) 0.0199(2) Uani 1 1 d .
H3 H 0.075314 0.576368 0.714398 0.024 Uiso 1 1 calc R
C4 C 0.18962(18) 0.50463(10) 0.79370(8) 0.0202(2) Uani 1 1 d .
C5 C 0.30400(17) 0.41845(10) 0.80725(8) 0.0184(2) Uani 1 1 d .
C6 C 0.04604(19) 0.42553(12) 0.62814(10) 0.0262(3) Uani 1 1 d .
H6A H -0.010901 0.384022 0.670345 0.039 Uiso 1 1 calc GR
H6B H 0.080001 0.391682 0.578961 0.039 Uiso 1 1 calc GR
H6C H -0.029290 0.482103 0.620141 0.039 Uiso 1 1 calc GR
C7 C 0.3061(2) 0.51251(11) 0.58005(9) 0.0262(3) Uani 1 1 d .
H7A H 0.238648 0.570782 0.567990 0.039 Uiso 1 1 calc GR
H7B H 0.335155 0.473457 0.533714 0.039 Uiso 1 1 calc GR
H7C H 0.407761 0.528561 0.593590 0.039 Uiso 1 1 calc GR
C8 C 0.1275(2) 0.57168(12) 0.86171(10) 0.0307(3) Uani 1 1 d .
H8A H 0.049964 0.623155 0.845970 0.046 Uiso 1 1 calc GR
H8B H 0.221953 0.598173 0.874114 0.046 Uiso 1 1 calc GR
H8C H 0.070702 0.536604 0.908550 0.046 Uiso 1 1 calc GR
C9 C 0.68502(18) 0.18657(11) 0.57133(9) 0.0220(2) Uani 1 1 d .
C10 C 0.7783(2) 0.27021(14) 0.58764(11) 0.0348(4) Uani 1 1 d .
H10A H 0.883348 0.271434 0.548708 0.052 Uiso 1 1 calc GR
H10B H 0.800847 0.261119 0.641035 0.052 Uiso 1 1 calc GR
H10C H 0.708994 0.330304 0.583368 0.052 Uiso 1 1 calc GR
C11 C 0.7925(2) 0.09046(14) 0.58341(11) 0.0345(4) Uani 1 1 d .
H11A H 0.737411 0.037977 0.571140 0.052 Uiso 1 1 calc GR
H11B H 0.805054 0.082536 0.638511 0.052 Uiso 1 1 calc GR
H11C H 0.902215 0.090811 0.548126 0.052 Uiso 1 1 calc GR
C12 C 0.6588(2) 0.19895(13) 0.48442(9) 0.0280(3) Uani 1 1 d .
H12A H 0.593532 0.259781 0.477300 0.042 Uiso 1 1 calc GR
H12B H 0.599495 0.147383 0.473886 0.042 Uiso 1 1 calc GR
H12C H 0.766920 0.197462 0.447588 0.042 Uiso 1 1 calc GR
C13 C 0.34512(18) 0.09808(10) 0.65271(9) 0.0238(3) Uani 1 1 d .
C14 C 0.1803(2) 0.13100(14) 0.71262(12) 0.0356(4) Uani 1 1 d .
H14A H 0.128028 0.190005 0.691879 0.053 Uiso 1 1 calc GR
H14B H 0.205729 0.141601 0.763716 0.053 Uiso 1 1 calc GR
H14C H 0.104301 0.081950 0.719640 0.053 Uiso 1 1 calc GR
C15 C 0.4257(3) 0.00347(13) 0.68641(17) 0.0470(5) Uani 1 1 d .
H15A H 0.347190 -0.044344 0.694778 0.071 Uiso 1 1 calc GR
H15B H 0.453680 0.014362 0.736892 0.071 Uiso 1 1 calc GR
H15C H 0.526901 -0.018916 0.648675 0.071 Uiso 1 1 calc GR
C16 C 0.3020(3) 0.08384(15) 0.57182(12) 0.0391(4) Uani 1 1 d .
H16A H 0.403334 0.061727 0.534084 0.059 Uiso 1 1 calc GR
H16B H 0.252986 0.144094 0.551541 0.059 Uiso 1 1 calc GR
H16C H 0.222463 0.036703 0.578801 0.059 Uiso 1 1 calc GR
C17 C 0.6911(2) 0.34819(13) 0.88684(11) 0.0318(3) Uani 1 1 d .
C18 C 0.7088(3) 0.43568(17) 0.82383(14) 0.0443(4) Uani 1 1 d .
H18A H 0.622863 0.487308 0.842200 0.066 Uiso 1 1 calc GR
H18B H 0.695924 0.415991 0.772690 0.066 Uiso 1 1 calc GR
H18C H 0.818656 0.457509 0.817862 0.066 Uiso 1 1 calc GR
C19 C 0.6967(4) 0.3847(2) 0.96697(14) 0.0558(6) Uani 1 1 d .
H19A H 0.691379 0.331855 1.006685 0.084 Uiso 1 1 calc GR
H19B H 0.602075 0.432384 0.982987 0.084 Uiso 1 1 calc GR
H19C H 0.800345 0.413128 0.962591 0.084 Uiso 1 1 calc GR
C20 C 0.8406(3) 0.27238(19) 0.85791(18) 0.0556(6) Uani 1 1 d .
H20A H 0.944936 0.300433 0.852500 0.083 Uiso 1 1 calc GR
H20B H 0.833089 0.250690 0.806551 0.083 Uiso 1 1 calc GR
H20C H 0.837545 0.218478 0.896544 0.083 Uiso 1 1 calc GR
C21 C 0.3871(2) 0.23412(13) 0.97274(10) 0.0338(3) Uani 1 1 d .
C22 C 0.3284(3) 0.29708(18) 1.04582(12) 0.0508(6) Uani 1 1 d .
H22A H 0.266306 0.355890 1.030649 0.076 Uiso 1 1 calc GR
H22B H 0.425370 0.312090 1.064345 0.076 Uiso 1 1 calc GR
H22C H 0.256847 0.262799 1.088357 0.076 Uiso 1 1 calc GR
C23 C 0.5107(4) 0.14839(18) 0.99334(14) 0.0591(7) Uani 1 1 d .
H23A H 0.453107 0.109262 1.037214 0.089 Uiso 1 1 calc GR
H23B H 0.604454 0.172268 1.008786 0.089 Uiso 1 1 calc GR
H23C H 0.551770 0.110159 0.946864 0.089 Uiso 1 1 calc GR
C24 C 0.2359(4) 0.1979(3) 0.95090(17) 0.0785(11) Uani 1 1 d .
H24A H 0.178368 0.160127 0.995806 0.118 Uiso 1 1 calc GR
H24B H 0.273347 0.158532 0.904909 0.118 Uiso 1 1 calc GR
H24C H 0.159780 0.251900 0.938087 0.118 Uiso 1 1 calc GR
C25 C 0.3846(3) 0.3229(2) 0.31228(13) 0.0527(6) Uani 1 1 d .
C26 C 0.9478(5) 0.16569(19) 0.22659(19) 0.0719(9) Uani 1 1 d .
H26 H 0.913931 0.214838 0.262749 0.086 Uiso 1 1 calc R
C27 C 1.0998(5) 0.1052(2) 0.22745(19) 0.0709(8) Uani 1 1 d .
H27 H 1.167546 0.113932 0.263434 0.085 Uiso 1 1 calc R
C28 C 1.1448(4) 0.03231(19) 0.17263(18) 0.0609(7) Uani 1 1 d .
H28 H 1.244375 -0.008506 0.171452 0.073 Uiso 1 1 calc R
C29 C 1.0448(4) 0.02052(17) 0.12129(15) 0.0578(7) Uani 1 1 d .
H29 H 1.076232 -0.028810 0.085198 0.069 Uiso 1 1 calc R
C30 C 0.8961(4) 0.0802(2) 0.12103(17) 0.0612(7) Uani 1 1 d .
H30 H 0.828052 0.070830 0.085395 0.073 Uiso 1 1 calc R
C31 C 0.8508(4) 0.1525(2) 0.17335(19) 0.0641(7) Uani 1 1 d .
H31 H 0.752082 0.193604 0.172745 0.077 Uiso 1 1 calc R
F1 F 0.5423(2) 0.28792(18) 0.31641(11) 0.0848(6) Uani 1 1 d .
F2 F 0.3566(3) 0.30316(17) 0.24147(8) 0.0866(6) Uani 1 1 d .
F3 F 0.3774(3) 0.41996(15) 0.31293(11) 0.0767(5) Uani 1 1 d .
N1 N 0.35964(14) 0.35206(8) 0.74512(7) 0.0178(2) Uani 1 1 d .
N2 N 0.36981(16) 0.29821(8) 0.62053(7) 0.0198(2) Uani 1 1 d .
N3 N 0.35242(15) 0.40262(9) 0.87513(7) 0.0216(2) Uani 1 1 d .
Ni1 Ni 0.49996(2) 0.23819(2) 0.76674(2) 0.01997(5) Uani 1 1 d .
O1 O 0.27597(19) 0.31401(11) 0.46475(8) 0.0409(3) Uani 1 1 d .
O2 O 0.2603(3) 0.17462(11) 0.38998(10) 0.0567(5) Uani 1 1 d .
O3 O 0.06972(19) 0.32104(12) 0.38034(10) 0.0466(3) Uani 1 1 d .
P1 P 0.48641(4) 0.19413(2) 0.65054(2) 0.01843(7) Uani 1 1 d .
P2 P 0.49077(5) 0.29977(3) 0.87953(2) 0.02115(8) Uani 1 1 d .
S1 S 0.22863(6) 0.27753(3) 0.39604(2) 0.03190(9) Uani 1 1 d .
H2 H 0.342(3) 0.3037(17) 0.5785(15) 0.034(6) Uiso 1 1 d .
H H 0.592(3) 0.162(2) 0.7844(17) 0.053(7) Uiso 1 1 d .

loop_
_atom_site_aniso_label
_atom_site_aniso_U_11
_atom_site_aniso_U_22
_atom_site_aniso_U_33
_atom_site_aniso_U_23
_atom_site_aniso_U_13
_atom_site_aniso_U_12
C1 0.0177(5) 0.0170(5) 0.0176(5) -0.0021(4) -0.0021(4) -0.0033(4)
C2 0.0188(5) 0.0174(5) 0.0178(5) -0.0017(4) -0.0040(4) -0.0008(4)
C3 0.0211(6) 0.0177(5) 0.0206(6) -0.0030(4) -0.0045(5) 0.0007(4)
C4 0.0220(6) 0.0180(5) 0.0202(6) -0.0045(4) -0.0039(5) 0.0011(4)
C5 0.0186(5) 0.0190(5) 0.0169(5) -0.0031(4) -0.0023(4) -0.0005(4)
C6 0.0211(6) 0.0297(7) 0.0297(7) -0.0093(6) -0.0078(5) -0.0012(5)
C7 0.0300(7) 0.0240(6) 0.0223(6) 0.0023(5) -0.0018(5) -0.0025(5)
C8 0.0395(8) 0.0272(7) 0.0248(7) -0.0099(6) -0.0099(6) 0.0095(6)
C9 0.0195(6) 0.0242(6) 0.0222(6) -0.0054(5) -0.0025(5) -0.0029(5)
C10 0.0333(8) 0.0419(9) 0.0310(8) -0.0084(7) -0.0007(6) -0.0188(7)
C11 0.0249(7) 0.0387(9) 0.0353(8) -0.0034(7) -0.0019(6) 0.0076(6)
C12 0.0266(7) 0.0357(8) 0.0217(6) -0.0050(6) -0.0023(5) -0.0061(6)
C13 0.0220(6) 0.0196(6) 0.0292(7) -0.0033(5) -0.0023(5) -0.0039(5)
C14 0.0264(7) 0.0371(9) 0.0401(9) -0.0097(7) 0.0056(6) -0.0093(6)
C15 0.0381(10) 0.0223(8) 0.0817(16) 0.0105(9) -0.0176(10) -0.0058(7)
C16 0.0435(10) 0.0439(10) 0.0341(9) -0.0109(7) -0.0046(7) -0.0230(8)
C17 0.0252(7) 0.0369(8) 0.0356(8) -0.0116(7) -0.0115(6) 0.0027(6)
C18 0.0334(9) 0.0558(12) 0.0443(11) 0.0001(9) -0.0069(8) -0.0118(8)
C19 0.0665(15) 0.0690(16) 0.0402(11) -0.0152(10) -0.0192(10) -0.0183(12)
C20 0.0316(9) 0.0585(14) 0.0778(17) -0.0182(12) -0.0163(10) 0.0081(9)
C21 0.0399(9) 0.0367(8) 0.0211(7) 0.0064(6) -0.0039(6) 0.0018(7)
C22 0.0592(13) 0.0553(13) 0.0247(8) 0.0023(8) 0.0105(8) 0.0085(10)
C23 0.0804(17) 0.0451(12) 0.0374(11) 0.0134(9) -0.0006(11) 0.0196(11)
C24 0.0763(19) 0.118(3) 0.0519(14) 0.0409(16) -0.0220(13) -0.0653(19)
C25 0.0553(13) 0.0758(17) 0.0277(9) -0.0041(9) -0.0095(9) -0.0083(12)
C26 0.104(2) 0.0375(12) 0.0585(16) 0.0013(11) 0.0181(16) -0.0127(14)
C27 0.091(2) 0.0647(17) 0.0618(17) 0.0234(14) -0.0204(15) -0.0383(16)
C28 0.0571(14) 0.0481(13) 0.0649(16) 0.0241(12) 0.0028(12) -0.0003(11)
C29 0.0745(17) 0.0393(11) 0.0459(12) 0.0096(9) 0.0094(11) 0.0011(11)
C30 0.0630(15) 0.0585(15) 0.0554(14) 0.0188(12) -0.0033(12) -0.0100(12)
C31 0.0581(15) 0.0529(14) 0.0645(16) 0.0134(12) 0.0117(13) 0.0051(11)
F1 0.0468(8) 0.1442(19) 0.0531(9) -0.0154(10) 0.0046(7) 0.0093(10)
F2 0.1039(14) 0.1385(18) 0.0217(6) -0.0098(8) -0.0106(7) -0.0317(13)
F3 0.0892(13) 0.0852(13) 0.0630(10) 0.0227(9) -0.0254(9) -0.0371(10)
N1 0.0200(5) 0.0169(5) 0.0160(5) -0.0030(4) -0.0030(4) 0.0000(4)
N2 0.0244(5) 0.0182(5) 0.0171(5) -0.0039(4) -0.0056(4) 0.0008(4)
N3 0.0219(5) 0.0241(5) 0.0176(5) -0.0036(4) -0.0034(4) 0.0027(4)
Ni1 0.02312(9) 0.01819(9) 0.01811(9) -0.00277(6) -0.00488(6) 0.00184(6)
O1 0.0512(8) 0.0471(8) 0.0242(6) -0.0119(5) -0.0138(5) 0.0124(6)
O2 0.0883(13) 0.0348(7) 0.0485(9) -0.0104(6) -0.0277(9) 0.0162(8)
O3 0.0399(7) 0.0513(9) 0.0486(8) 0.0018(7) -0.0193(6) 0.0106(6)
P1 0.01966(15) 0.01611(14) 0.01925(15) -0.00375(11) -0.00295(12) -0.00117(11)
P2 0.02213(16) 0.02384(16) 0.01670(15) -0.00256(12) -0.00458(12) 0.00251(13)
S1 0.0379(2) 0.0328(2) 0.02403(17) -0.00599(14) -0.01108(15) 0.01131(16)

loop_
_atom_type_symbol
_atom_type_description
_atom_type_scat_dispersion_real
_atom_type_scat_dispersion_imag
_atom_type_scat_source
C C 0.0033 0.0016 'International Tables Vol C Tables 4.2.6.8 and 6.1.1.4'
H H 0.0000 0.0000 'International Tables Vol C Tables 4.2.6.8 and 6.1.1.4'
F F 0.0171 0.0103 'International Tables Vol C Tables 4.2.6.8 and 6.1.1.4'
N N 0.0061 0.0033 'International Tables Vol C Tables 4.2.6.8 and 6.1.1.4'
Ni Ni 0.3393 1.1124 'International Tables Vol C Tables 4.2.6.8 and 6.1.1.4'
O O 0.0106 0.0060 'International Tables Vol C Tables 4.2.6.8 and 6.1.1.4'
P P 0.1023 0.0942 'International Tables Vol C Tables 4.2.6.8 and 6.1.1.4'
S S 0.1246 0.1234 'International Tables Vol C Tables 4.2.6.8 and 6.1.1.4'

loop_
_geom_angle_atom_site_label_1
_geom_angle_atom_site_label_2
_geom_angle_atom_site_label_3
_geom_angle
N1 C1 C2 124.03(11)
N1 C1 N2 116.87(12)
N2 C1 C2 119.10(12)
C1 C2 C6 109.94(11)
C1 C2 C7 109.61(11)
C3 C2 C1 111.04(11)
C3 C2 C6 108.40(11)
C3 C2 C7 108.81(11)
C6 C2 C7 109.00(12)
C2 C3 H3 117.5
C4 C3 C2 125.03(12)
C4 C3 H3 117.5
C3 C4 C5 119.14(12)
C3 C4 C8 123.00(13)
C5 C4 C8 117.86(12)
N1 C5 C4 119.05(11)
N3 C5 C4 120.61(12)
N3 C5 N1 120.34(12)
C2 C6 H6A 109.5
C2 C6 H6B 109.5
C2 C6 H6C 109.5
H6A C6 H6B 109.5
H6A C6 H6C 109.5
H6B C6 H6C 109.5
C2 C7 H7A 109.5
C2 C7 H7B 109.5
C2 C7 H7C 109.5
H7A C7 H7B 109.5
H7A C7 H7C 109.5
H7B C7 H7C 109.5
C4 C8 H8A 109.5
C4 C8 H8B 109.5
C4 C8 H8C 109.5
H8A C8 H8B 109.5
H8A C8 H8C 109.5
H8B C8 H8C 109.5
C10 C9 P1 104.26(10)
C11 C9 C10 108.93(14)
C11 C9 P1 109.47(11)
C12 C9 C10 108.90(13)
C12 C9 C11 110.23(13)
C12 C9 P1 114.78(10)
C9 C10 H10A 109.5
C9 C10 H10B 109.5
C9 C10 H10C 109.5
H10A C10 H10B 109.5
H10A C10 H10C 109.5
H10B C10 H10C 109.5
C9 C11 H11A 109.5
C9 C11 H11B 109.5
C9 C11 H11C 109.5
H11A C11 H11B 109.5
H11A C11 H11C 109.5
H11B C11 H11C 109.5
C9 C12 H12A 109.5
C9 C12 H12B 109.5
C9 C12 H12C 109.5
H12A C12 H12B 109.5
H12A C12 H12C 109.5
H12B C12 H12C 109.5
C14 C13 P1 105.19(10)
C15 C13 C14 108.71(15)
C15 C13 P1 108.72(11)
C16 C13 C14 108.46(14)
C16 C13 C15 110.89(16)
C16 C13 P1 114.59(11)
C13 C14 H14A 109.5
C13 C14 H14B 109.5
C13 C14 H14C 109.5
H14A C14 H14B 109.5
H14A C14 H14C 109.5
H14B C14 H14C 109.5
C13 C15 H15A 109.5
C13 C15 H15B 109.5
C13 C15 H15C 109.5
H15A C15 H15B 109.5
H15A C15 H15C 109.5
H15B C15 H15C 109.5
C13 C16 H16A 109.5
C13 C16 H16B 109.5
C13 C16 H16C 109.5
H16A C16 H16B 109.5
H16A C16 H16C 109.5
H16B C16 H16C 109.5
C18 C17 P2 105.05(12)
C19 C17 C18 107.38(18)
C19 C17 C20 111.69(18)
C19 C17 P2 116.47(15)
C20 C17 C18 106.81(18)
C20 C17 P2 108.80(14)
C17 C18 H18A 109.5
C17 C18 H18B 109.5
C17 C18 H18C 109.5
H18A C18 H18B 109.5
H18A C18 H18C 109.5
H18B C18 H18C 109.5
C17 C19 H19A 109.5
C17 C19 H19B 109.5
C17 C19 H19C 109.5
H19A C19 H19B 109.5
H19A C19 H19C 109.5
H19B C19 H19C 109.5
C17 C20 H20A 109.5
C17 C20 H20B 109.5
C17 C20 H20C 109.5
H20A C20 H20B 109.5
H20A C20 H20C 109.5
H20B C20 H20C 109.5
C22 C21 C23 109.13(17)
C22 C21 P2 113.89(14)
C23 C21 P2 109.07(14)
C24 C21 C22 109.8(2)
C24 C21 C23 110.2(2)
C24 C21 P2 104.64(13)
C21 C22 H22A 109.5
C21 C22 H22B 109.5
C21 C22 H22C 109.5
H22A C22 H22B 109.5
H22A C22 H22C 109.5
H22B C22 H22C 109.5
C21 C23 H23A 109.5
C21 C23 H23B 109.5
C21 C23 H23C 109.5
H23A C23 H23B 109.5
H23A C23 H23C 109.5
H23B C23 H23C 109.5
C21 C24 H24A 109.5
C21 C24 H24B 109.5
C21 C24 H24C 109.5
H24A C24 H24B 109.5
H24A C24 H24C 109.5
H24B C24 H24C 109.5
F1 C25 F3 106.6(2)
F1 C25 S1 112.24(18)
F2 C25 F1 108.9(2)
F2 C25 F3 106.6(2)
F2 C25 S1 111.91(19)
F3 C25 S1 110.29(17)
C27 C26 H26 119.7
C31 C26 H26 119.7
C31 C26 C27 120.5(3)
C26 C27 H27 121.1
C28 C27 C26 117.7(3)
C28 C27 H27 121.1
C27 C28 H28 119.8
C29 C28 C27 120.3(3)
C29 C28 H28 119.8
C28 C29 H29 119.3
C28 C29 C30 121.4(3)
C30 C29 H29 119.3
C29 C30 H30 120.4
C31 C30 C29 119.3(3)
C31 C30 H30 120.4
C26 C31 H31 119.6
C30 C31 C26 120.8(3)
C30 C31 H31 119.6
C1 N1 C5 121.59(11)
C1 N1 Ni1 120.60(9)
C5 N1 Ni1 117.80(9)
C1 N2 P1 117.72(10)
C1 N2 H2 119.8(17)
P1 N2 H2 122.2(17)
C5 N3 P2 114.33(10)
N1 Ni1 P1 86.81(4)
N1 Ni1 P2 85.19(4)
N1 Ni1 H 177.6(12)
P1 Ni1 P2 171.994(16)
P1 Ni1 H 95.4(12)
P2 Ni1 H 92.6(12)
C9 P1 C13 116.20(7)
C9 P1 Ni1 117.45(5)
C13 P1 Ni1 114.76(5)
N2 P1 C9 103.31(6)
N2 P1 C13 103.33(6)
N2 P1 Ni1 97.76(4)
C17 P2 Ni1 114.24(6)
C21 P2 C17 114.40(9)
C21 P2 Ni1 117.30(6)
N3 P2 C17 103.16(7)
N3 P2 C21 102.84(7)
N3 P2 Ni1 102.07(4)
O1 S1 C25 101.77(10)
O2 S1 C25 103.26(12)
O2 S1 O1 114.76(9)
O3 S1 C25 103.98(11)
O3 S1 O1 114.53(9)
O3 S1 O2 115.96(11)

loop_
_geom_bond_atom_site_label_1
_geom_bond_atom_site_label_2
_geom_bond_distance
C1 C2 1.5110(18)
C1 N1 1.3246(17)
C1 N2 1.3476(17)
C2 C3 1.4980(18)
C2 C6 1.5444(19)
C2 C7 1.545(2)
C3 H3 0.9300
C3 C4 1.3389(19)
C4 C5 1.4660(18)
C4 C8 1.501(2)
C5 N1 1.4169(16)
C5 N3 1.2932(17)
C6 H6A 0.9600
C6 H6B 0.9600
C6 H6C 0.9600
C7 H7A 0.9600
C7 H7B 0.9600
C7 H7C 0.9600
C8 H8A 0.9600
C8 H8B 0.9600
C8 H8C 0.9600
C9 C10 1.538(2)
C9 C11 1.537(2)
C9 C12 1.531(2)
C9 P1 1.8595(14)
C10 H10A 0.9600
C10 H10B 0.9600
C10 H10C 0.9600
C11 H11A 0.9600
C11 H11B 0.9600
C11 H11C 0.9600
C12 H12A 0.9600
C12 H12B 0.9600
C12 H12C 0.9600
C13 C14 1.538(2)
C13 C15 1.532(2)
C13 C16 1.522(2)
C13 P1 1.8600(15)
C14 H14A 0.9600
C14 H14B 0.9600
C14 H14C 0.9600
C15 H15A 0.9600
C15 H15B 0.9600
C15 H15C 0.9600
C16 H16A 0.9600
C16 H16B 0.9600
C16 H16C 0.9600
C17 C18 1.562(3)
C17 C19 1.498(3)
C17 C20 1.531(3)
C17 P2 1.8681(17)
C18 H18A 0.9600
C18 H18B 0.9600
C18 H18C 0.9600
C19 H19A 0.9600
C19 H19B 0.9600
C19 H19C 0.9600
C20 H20A 0.9600
C20 H20B 0.9600
C20 H20C 0.9600
C21 C22 1.529(3)
C21 C23 1.539(3)
C21 C24 1.510(3)
C21 P2 1.8557(17)
C22 H22A 0.9600
C22 H22B 0.9600
C22 H22C 0.9600
C23 H23A 0.9600
C23 H23B 0.9600
C23 H23C 0.9600
C24 H24A 0.9600
C24 H24B 0.9600
C24 H24C 0.9600
C25 F1 1.331(3)
C25 F2 1.325(3)
C25 F3 1.349(3)
C25 S1 1.817(2)
C26 H26 0.9300
C26 C27 1.413(5)
C26 C31 1.358(5)
C27 H27 0.9300
C27 C28 1.391(4)
C28 H28 0.9300
C28 C29 1.346(4)
C29 H29 0.9300
C29 C30 1.384(4)
C30 H30 0.9300
C30 C31 1.357(4)
C31 H31 0.9300
N1 Ni1 1.9037(11)
N2 P1 1.7437(12)
N2 H2 0.79(2)
N3 P2 1.7218(13)
Ni1 P1 2.1376(5)
Ni1 P2 2.1379(5)
Ni1 H 1.28(3)
O1 S1 1.4482(13)
O2 S1 1.4348(16)
O3 S1 1.4314(14)
